data_7021469
loop_
_publ_author_name
'Vad, Mads S.'
'Johansson, Frank B.'
'Seidler-Egdal, Rune Kirk'
'McGrady, John E.'
'Novikov, Sergey M.'
'Bozhevolnyi, Sergey I.'
'Bond, Andrew D.'
'McKenzie, Christine J.'

_publ_section_title
;
 Tuning affinity and reversibility for O2 binding in dinuclear Co(ii)
 complexes.
;
_journal_issue 27
_journal_name_full 'Dalton transactions (Cambridge, England : 2003)'
_journal_page_first 9921
_journal_page_last 9929
_journal_paper_doi 10.1039/c3dt50617g
_journal_volume 42
_journal_year 2013
_chemical_formula_moiety 'C38 H39 Cl3 Co2 N6 O5 2+, 2(Cl O4 -)'
_chemical_formula_sum 'C38 H39 Cl5 Co2 N6 O13'
_chemical_formula_weight 1082.86
_space_group_IT_number 2
_symmetry_cell_setting triclinic
_symmetry_space_group_name_Hall '-P 1'
_symmetry_space_group_name_H-M 'P -1'
_atom_sites_solution_hydrogens geom
_atom_sites_solution_primary direct
_atom_sites_solution_secondary difmap
_audit_creation_method SHELXL-97
_cell_angle_alpha 77.664(6)
_cell_angle_beta 88.953(6)
_cell_angle_gamma 73.611(6)
_cell_formula_units_Z 2
_cell_length_a 12.340(2)
_cell_length_b 16.437(3)
_cell_length_c 18.524(3)
_cell_measurement_reflns_used 5214
_cell_measurement_temperature 180(2)
_cell_measurement_theta_max 18.90
_cell_measurement_theta_min 2.25
_cell_volume 3517.8(10)
_computing_cell_refinement 'SAINT v.7.06a (Bruker, 2003)'
_computing_data_collection 'APEX2 v.1.0-22 (Bruker-Nonius, 2004)'
_computing_data_reduction 'SAINT v.7.06a (Bruker, 2003)'
_computing_molecular_graphics 'SHELXTL v.6.10 (Sheldrick, 2000)'
_computing_publication_material 'SHELXTL v.6.10 (Sheldrick, 2000)'
_computing_structure_refinement 'SHELXTL v.6.10 (Sheldrick, 2000)'
_computing_structure_solution 'SHELXTL v.6.10 (Sheldrick, 2000)'
_diffrn_ambient_temperature 180(2)
_diffrn_measured_fraction_theta_full 0.976
_diffrn_measured_fraction_theta_max 0.976
_diffrn_measurement_device_type 'Bruker-Nonius X8APEX-II CCD'
_diffrn_measurement_method 'thin-slice \w and \f scans'
_diffrn_radiation_monochromator graphite
_diffrn_radiation_source 'fine-focus sealed tube'
_diffrn_radiation_type MoK\a
_diffrn_radiation_wavelength 0.71073
_diffrn_reflns_av_R_equivalents 0.1062
_diffrn_reflns_av_sigmaI/netI 0.1431
_diffrn_reflns_limit_h_max 14
_diffrn_reflns_limit_h_min -14
_diffrn_reflns_limit_k_max 19
_diffrn_reflns_limit_k_min -19
_diffrn_reflns_limit_l_max 22
_diffrn_reflns_limit_l_min -21
_diffrn_reflns_number 59425
_diffrn_reflns_theta_full 25.03
_diffrn_reflns_theta_max 25.03
_diffrn_reflns_theta_min 3.52
_diffrn_standards_number 0
_exptl_absorpt_coefficient_mu 0.706
_exptl_absorpt_correction_T_max 0.872
_exptl_absorpt_correction_T_min 0.568
_exptl_absorpt_correction_type multi-scan
_exptl_absorpt_process_details
;
SADABS v.2.10 (Sheldrick, 2003)
Ratio of minimum to maximum apparent transmission: 0.651543
;
_exptl_crystal_colour brown
_exptl_crystal_density_diffrn 1.022
_exptl_crystal_density_method 'not measured'
_exptl_crystal_description block
_exptl_crystal_F_000 1104
_exptl_crystal_size_max 0.25
_exptl_crystal_size_mid 0.25
_exptl_crystal_size_min 0.20
_refine_diff_density_max 2.281
_refine_diff_density_min -0.731
_refine_diff_density_rms 0.103
_refine_ls_extinction_method none
_refine_ls_goodness_of_fit_ref 0.951
_refine_ls_hydrogen_treatment constr
_refine_ls_matrix_type full
_refine_ls_number_parameters 581
_refine_ls_number_reflns 12127
_refine_ls_number_restraints 20
_refine_ls_restrained_S_all 0.954
_refine_ls_R_factor_all 0.1182
_refine_ls_R_factor_gt 0.0742
_refine_ls_shift/su_max 0.000
_refine_ls_shift/su_mean 0.000
_refine_ls_structure_factor_coef Fsqd
_refine_ls_weighting_details 'calc w=1/[\s^2^(Fo^2^)+(0.1112P)^2^] where P=(Fo^2^+2Fc^2^)/3'
_refine_ls_weighting_scheme calc
_refine_ls_wR_factor_gt 0.1897
_refine_ls_wR_factor_ref 0.2026
_reflns_number_gt 6429
_reflns_number_total 12127
_reflns_threshold_expression I>2\s(I)
_cod_data_source_file c3dt50617g.txt
_cod_data_source_block 4
_cod_database_code 7021469

loop_
_symmetry_equiv_pos_as_xyz
'x, y, z'
'-x, -y, -z'

loop_
_atom_site_label
_atom_site_type_symbol
_atom_site_fract_x
_atom_site_fract_y
_atom_site_fract_z
_atom_site_U_iso_or_equiv
_atom_site_adp_type
_atom_site_occupancy
_atom_site_symmetry_multiplicity
_atom_site_calc_flag
_atom_site_refinement_flags
Co1 Co 0.35054(6) 0.29325(4) 0.76303(4) 0.0291(2) Uani 1 1 d .
Co2 Co 0.32084(6) 0.48667(4) 0.67605(4) 0.0262(2) Uani 1 1 d .
Cl1 Cl 0.17558(14) 0.41056(10) 0.47628(8) 0.0539(4) Uani 1 1 d .
Cl2 Cl 0.02285(13) 0.36291(13) 0.58438(9) 0.0671(5) Uani 1 1 d .
Cl3 Cl 0.22468(19) 0.23429(11) 0.55838(10) 0.0818(6) Uani 1 1 d .
O1 O 0.2880(3) 0.41321(19) 0.76308(17) 0.0277(8) Uani 1 1 d .
O2 O 0.4449(3) 0.3213(2) 0.68744(18) 0.0293(8) Uani 1 1 d .
O3 O 0.4614(3) 0.4039(2) 0.68400(18) 0.0311(8) Uani 1 1 d .
O4 O 0.2382(3) 0.3086(2) 0.68572(18) 0.0315(8) Uani 1 1 d .
O5 O 0.2527(3) 0.4334(2) 0.61211(18) 0.0310(8) Uani 1 1 d .
N1 N 0.2520(4) 0.2563(3) 0.8424(2) 0.0350(11) Uani 1 1 d .
N2 N 0.4584(3) 0.2758(2) 0.8411(2) 0.0280(10) Uani 1 1 d .
N3 N 0.3903(4) 0.1730(3) 0.7578(2) 0.0390(12) Uani 1 1 d .
N4 N 0.3838(3) 0.5563(3) 0.7275(2) 0.0299(10) Uani 1 1 d .
N5 N 0.1724(3) 0.5728(2) 0.6846(2) 0.0302(10) Uani 1 1 d .
N6 N 0.3698(3) 0.5541(2) 0.5908(2) 0.0266(10) Uani 1 1 d .
C1 C 0.2704(4) 0.4353(3) 0.8316(3) 0.0263(12) Uani 1 1 d .
C2 C 0.1988(4) 0.3966(3) 0.8781(3) 0.0264(12) Uani 1 1 d .
C3 C 0.1816(4) 0.4175(3) 0.9473(3) 0.0309(13) Uani 1 1 d .
H3A H 0.1339 0.3923 0.9799 0.037 Uiso 1 1 calc R
C4 C 0.2313(4) 0.4729(3) 0.9697(3) 0.0357(13) Uani 1 1 d .
C5 C 0.3016(4) 0.5098(3) 0.9209(3) 0.0351(13) Uani 1 1 d .
H5A H 0.3348 0.5496 0.9356 0.042 Uiso 1 1 calc R
C6 C 0.3243(4) 0.4901(3) 0.8521(3) 0.0259(12) Uani 1 1 d .
C7 C 0.2177(5) 0.4936(4) 1.0481(3) 0.0401(14) Uani 1 1 d .
C8 C 0.1419(5) 0.4447(4) 1.0960(3) 0.0585(18) Uani 1 1 d .
H8A H 0.0650 0.4651 1.0736 0.088 Uiso 1 1 calc R
H8B H 0.1404 0.4559 1.1459 0.088 Uiso 1 1 calc R
H8C H 0.1724 0.3822 1.0986 0.088 Uiso 1 1 calc R
C9 C 0.3347(5) 0.4688(5) 1.0888(3) 0.0615(19) Uani 1 1 d .
H9A H 0.3823 0.5015 1.0601 0.092 Uiso 1 1 calc R
H9B H 0.3709 0.4064 1.0943 0.092 Uiso 1 1 calc R
H9C H 0.3250 0.4827 1.1378 0.092 Uiso 1 1 calc R
C10 C 0.1600(5) 0.5923(4) 1.0404(4) 0.0613(19) Uani 1 1 d .
H10A H 0.0851 0.6079 1.0157 0.092 Uiso 1 1 calc R
H10B H 0.2064 0.6255 1.0109 0.092 Uiso 1 1 calc R
H10C H 0.1521 0.6058 1.0896 0.092 Uiso 1 1 calc R
C11 C 0.1527(4) 0.3328(3) 0.8532(3) 0.0321(13) Uani 1 1 d .
H11A H 0.1077 0.3601 0.8061 0.039 Uiso 1 1 calc R
H11B H 0.1027 0.3121 0.8907 0.039 Uiso 1 1 calc R
C12 C 0.3226(4) 0.2186(3) 0.9135(3) 0.0320(13) Uani 1 1 d .
H12A H 0.2772 0.2356 0.9554 0.038 Uiso 1 1 calc R
H12B H 0.3464 0.1544 0.9222 0.038 Uiso 1 1 calc R
C13 C 0.4227(4) 0.2504(3) 0.9096(3) 0.0313(13) Uani 1 1 d .
C14 C 0.4857(5) 0.2515(3) 0.9728(3) 0.0436(15) Uani 1 1 d .
H14A H 0.4599 0.2365 1.0211 0.052 Uiso 1 1 calc R
C15 C 0.5840(5) 0.2744(4) 0.9628(3) 0.0503(17) Uani 1 1 d .
H15A H 0.6269 0.2752 1.0046 0.060 Uiso 1 1 calc R
C16 C 0.6213(5) 0.2961(4) 0.8934(3) 0.0426(15) Uani 1 1 d .
H16A H 0.6902 0.3112 0.8869 0.051 Uiso 1 1 calc R
C17 C 0.5575(4) 0.2960(3) 0.8329(3) 0.0345(13) Uani 1 1 d .
H17A H 0.5837 0.3104 0.7846 0.041 Uiso 1 1 calc R
C18 C 0.2120(5) 0.1894(3) 0.8170(3) 0.0385(14) Uani 1 1 d .
H18A H 0.1487 0.2175 0.7796 0.046 Uiso 1 1 calc R
H18B H 0.1852 0.1530 0.8592 0.046 Uiso 1 1 calc R
C19 C 0.3101(5) 0.1348(4) 0.7838(3) 0.0473(16) Uani 1 1 d .
C20 C 0.3235(7) 0.0477(4) 0.7777(3) 0.0581(19) Uani 1 1 d .
H20A H 0.2694 0.0186 0.7972 0.070 Uiso 1 1 calc R
C21 C 0.4134(7) 0.0071(4) 0.7441(4) 0.068(2) Uani 1 1 d .
H21A H 0.4217 -0.0499 0.7372 0.082 Uiso 1 1 calc R
C22 C 0.4938(6) 0.0492(4) 0.7197(4) 0.0604(19) Uani 1 1 d .
H22A H 0.5597 0.0195 0.6983 0.072 Uiso 1 1 calc R
C23 C 0.4808(5) 0.1303(4) 0.7255(3) 0.0524(17) Uani 1 1 d .
H23A H 0.5359 0.1586 0.7067 0.063 Uiso 1 1 calc R
C24 C 0.4167(4) 0.5153(3) 0.8070(3) 0.0313(13) Uani 1 1 d .
H24A H 0.4428 0.5563 0.8295 0.038 Uiso 1 1 calc R
H24B H 0.4813 0.4627 0.8097 0.038 Uiso 1 1 calc R
C25 C 0.3011(4) 0.6432(3) 0.7191(3) 0.0319(13) Uani 1 1 d .
H25A H 0.3152 0.6820 0.6734 0.038 Uiso 1 1 calc R
H25B H 0.3109 0.6685 0.7616 0.038 Uiso 1 1 calc R
C26 C 0.1827(4) 0.6374(3) 0.7151(3) 0.0303(12) Uani 1 1 d .
C27 C 0.0901(5) 0.6946(4) 0.7374(4) 0.0549(17) Uani 1 1 d .
H27A H 0.0988 0.7405 0.7582 0.066 Uiso 1 1 calc R
C28 C -0.0150(6) 0.6837(5) 0.7290(4) 0.073(2) Uani 1 1 d .
H28A H -0.0799 0.7227 0.7437 0.088 Uiso 1 1 calc R
C29 C -0.0263(5) 0.6152(4) 0.6988(4) 0.0612(19) Uani 1 1 d .
H29A H -0.0980 0.6053 0.6950 0.073 Uiso 1 1 calc R
C30 C 0.0688(4) 0.5623(3) 0.6746(3) 0.0416(15) Uani 1 1 d .
H30A H 0.0618 0.5182 0.6506 0.050 Uiso 1 1 calc R
C31 C 0.4875(4) 0.5642(3) 0.6874(2) 0.0257(12) Uani 1 1 d .
H31A H 0.5495 0.5096 0.7020 0.031 Uiso 1 1 calc R
H31B H 0.5125 0.6122 0.6994 0.031 Uiso 1 1 calc R
C32 C 0.4581(4) 0.5825(3) 0.6060(3) 0.0283(12) Uani 1 1 d .
C33 C 0.5154(5) 0.6221(3) 0.5524(3) 0.0370(14) Uani 1 1 d .
H33A H 0.5773 0.6408 0.5650 0.044 Uiso 1 1 calc R
C34 C 0.4804(5) 0.6343(3) 0.4785(3) 0.0419(15) Uani 1 1 d .
H34A H 0.5181 0.6620 0.4399 0.050 Uiso 1 1 calc R
C35 C 0.3915(5) 0.6060(3) 0.4624(3) 0.0362(14) Uani 1 1 d .
H35A H 0.3668 0.6137 0.4125 0.043 Uiso 1 1 calc R
C36 C 0.3373(4) 0.5656(3) 0.5201(3) 0.0337(13) Uani 1 1 d .
H36A H 0.2757 0.5458 0.5087 0.040 Uiso 1 1 calc R
C37 C 0.2273(4) 0.3637(3) 0.6279(3) 0.0312(13) Uani 1 1 d .
C38 C 0.1653(4) 0.3443(3) 0.5633(3) 0.0316(13) Uani 1 1 d .
Cl4 Cl 0.31931(18) 0.80638(11) 0.83599(9) 0.0653(5) Uani 1 1 d D
O4A O 0.2766(8) 0.8355(4) 0.7638(3) 0.196(5) Uani 1 1 d D
O4B O 0.2949(6) 0.7292(3) 0.8708(2) 0.123(2) Uani 1 1 d D
O4C O 0.4355(5) 0.7932(6) 0.8412(5) 0.246(6) Uani 1 1 d D
O4D O 0.2719(8) 0.8695(4) 0.8787(3) 0.210(5) Uani 1 1 d D
Cl5 Cl 0.20151(12) 0.55926(12) 0.28676(8) 0.0533(4) Uani 1 1 d D
O5A O 0.2739(3) 0.5937(3) 0.2360(2) 0.0660(13) Uani 1 1 d D
O5B O 0.2002(4) 0.5887(4) 0.3524(2) 0.104(2) Uani 1 1 d D
O5C O 0.2457(4) 0.4666(3) 0.3023(3) 0.104(2) Uani 1 1 d D
O5D O 0.0903(3) 0.5829(3) 0.2550(2) 0.0745(14) Uani 1 1 d D

loop_
_atom_site_aniso_label
_atom_site_aniso_U_11
_atom_site_aniso_U_22
_atom_site_aniso_U_33
_atom_site_aniso_U_23
_atom_site_aniso_U_13
_atom_site_aniso_U_12
Co1 0.0319(4) 0.0367(4) 0.0205(4) -0.0046(3) -0.0015(3) -0.0139(3)
Co2 0.0275(4) 0.0361(4) 0.0185(4) -0.0059(3) -0.0013(3) -0.0149(3)
Cl1 0.0668(11) 0.0815(11) 0.0241(8) -0.0047(7) -0.0068(8) -0.0427(9)
Cl2 0.0398(9) 0.1250(15) 0.0504(11) -0.0227(10) 0.0027(8) -0.0427(10)
Cl3 0.1225(17) 0.0580(10) 0.0610(12) -0.0323(9) -0.0252(12) -0.0035(10)
O1 0.035(2) 0.0329(19) 0.0180(19) -0.0066(15) 0.0026(17) -0.0144(16)
O2 0.032(2) 0.037(2) 0.025(2) -0.0144(15) 0.0075(17) -0.0143(16)
O3 0.031(2) 0.0338(19) 0.030(2) -0.0027(15) -0.0019(17) -0.0149(16)
O4 0.046(2) 0.0316(19) 0.0178(19) -0.0001(16) -0.0064(17) -0.0168(17)
O5 0.037(2) 0.036(2) 0.024(2) -0.0067(15) -0.0031(17) -0.0160(17)
N1 0.040(3) 0.036(2) 0.033(3) -0.004(2) -0.005(2) -0.020(2)
N2 0.024(2) 0.034(2) 0.023(3) -0.0028(19) -0.003(2) -0.0066(19)
N3 0.049(3) 0.042(3) 0.030(3) -0.008(2) 0.002(3) -0.019(2)
N4 0.026(2) 0.047(3) 0.024(2) -0.009(2) -0.001(2) -0.022(2)
N5 0.028(3) 0.038(2) 0.026(2) -0.004(2) -0.002(2) -0.012(2)
N6 0.031(2) 0.037(2) 0.015(2) -0.0062(18) -0.006(2) -0.014(2)
C1 0.024(3) 0.034(3) 0.025(3) -0.012(2) 0.008(2) -0.011(2)
C2 0.027(3) 0.037(3) 0.016(3) -0.006(2) 0.009(2) -0.010(2)
C3 0.026(3) 0.048(3) 0.020(3) -0.003(2) 0.009(3) -0.017(2)
C4 0.028(3) 0.046(3) 0.027(3) 0.001(3) -0.007(3) -0.008(3)
C5 0.036(3) 0.032(3) 0.039(4) -0.007(3) 0.000(3) -0.015(3)
C6 0.030(3) 0.034(3) 0.017(3) -0.004(2) -0.002(2) -0.014(2)
C7 0.044(4) 0.062(4) 0.021(3) -0.018(3) 0.007(3) -0.018(3)
C8 0.060(4) 0.097(5) 0.031(4) -0.024(3) 0.024(3) -0.037(4)
C9 0.044(4) 0.117(6) 0.028(4) -0.026(4) -0.006(3) -0.023(4)
C10 0.051(4) 0.091(5) 0.056(5) -0.043(4) 0.016(4) -0.024(4)
C11 0.028(3) 0.043(3) 0.027(3) -0.006(2) 0.006(3) -0.014(3)
C12 0.036(3) 0.037(3) 0.026(3) -0.001(2) -0.009(3) -0.018(2)
C13 0.033(3) 0.034(3) 0.024(3) 0.000(2) -0.002(3) -0.008(2)
C14 0.048(4) 0.052(4) 0.034(3) 0.000(3) -0.005(3) -0.026(3)
C15 0.045(4) 0.065(4) 0.037(4) 0.006(3) -0.014(3) -0.021(3)
C16 0.034(3) 0.062(4) 0.032(4) 0.003(3) -0.003(3) -0.024(3)
C17 0.029(3) 0.046(3) 0.025(3) -0.002(2) -0.001(3) -0.010(3)
C18 0.044(4) 0.043(3) 0.032(3) -0.007(3) -0.001(3) -0.018(3)
C19 0.066(4) 0.056(4) 0.030(3) -0.007(3) -0.007(3) -0.034(3)
C20 0.098(6) 0.040(4) 0.042(4) -0.004(3) -0.014(4) -0.031(4)
C21 0.104(6) 0.040(4) 0.059(5) -0.018(3) 0.006(5) -0.012(4)
C22 0.076(5) 0.049(4) 0.051(4) -0.011(3) 0.013(4) -0.011(4)
C23 0.054(4) 0.061(4) 0.045(4) -0.022(3) 0.020(4) -0.014(3)
C24 0.038(3) 0.043(3) 0.020(3) -0.009(2) -0.001(3) -0.021(3)
C25 0.041(3) 0.034(3) 0.028(3) -0.012(2) -0.003(3) -0.018(3)
C26 0.032(3) 0.037(3) 0.026(3) -0.012(2) 0.002(3) -0.013(3)
C27 0.049(4) 0.062(4) 0.066(5) -0.034(3) 0.006(4) -0.020(3)
C28 0.037(4) 0.085(5) 0.112(7) -0.060(5) 0.012(4) -0.012(4)
C29 0.028(4) 0.081(5) 0.084(5) -0.039(4) -0.003(4) -0.014(3)
C30 0.024(3) 0.040(3) 0.066(4) -0.017(3) -0.011(3) -0.013(3)
C31 0.025(3) 0.040(3) 0.016(3) -0.006(2) -0.003(2) -0.015(2)
C32 0.032(3) 0.033(3) 0.024(3) -0.009(2) 0.003(3) -0.014(2)
C33 0.050(4) 0.045(3) 0.023(3) -0.006(3) 0.001(3) -0.027(3)
C34 0.048(4) 0.050(3) 0.033(4) -0.010(3) 0.017(3) -0.022(3)
C35 0.059(4) 0.037(3) 0.021(3) -0.008(2) -0.003(3) -0.026(3)
C36 0.038(3) 0.039(3) 0.026(3) -0.006(2) -0.001(3) -0.014(3)
C37 0.027(3) 0.043(3) 0.031(3) -0.021(3) -0.002(3) -0.011(3)
C38 0.028(3) 0.045(3) 0.022(3) -0.011(2) 0.001(3) -0.010(2)
Cl4 0.0999(15) 0.0633(11) 0.0443(10) -0.0068(8) -0.0096(10) -0.0445(10)
O4A 0.423(14) 0.087(4) 0.082(5) 0.029(3) -0.122(7) -0.106(6)
O4B 0.247(8) 0.115(4) 0.047(3) -0.013(3) -0.018(4) -0.118(5)
O4C 0.101(6) 0.332(13) 0.220(10) 0.120(9) -0.002(7) -0.062(7)
O4D 0.417(15) 0.098(5) 0.122(6) -0.047(5) -0.073(8) -0.059(7)
Cl5 0.0329(9) 0.0973(13) 0.0360(9) -0.0131(8) 0.0025(8) -0.0295(9)
O5A 0.051(3) 0.102(3) 0.043(3) 0.008(2) 0.013(2) -0.038(3)
O5B 0.057(3) 0.237(7) 0.046(3) -0.070(4) 0.012(3) -0.058(4)
O5C 0.057(3) 0.075(4) 0.168(6) 0.015(3) 0.001(4) -0.031(3)
O5D 0.039(3) 0.129(4) 0.061(3) -0.027(3) -0.014(2) -0.026(3)

loop_
_atom_type_symbol
_atom_type_description
_atom_type_scat_dispersion_real
_atom_type_scat_dispersion_imag
_atom_type_scat_source
C C 0.0033 0.0016 'International Tables Vol C Tables 4.2.6.8 and 6.1.1.4'
H H 0.0000 0.0000 'International Tables Vol C Tables 4.2.6.8 and 6.1.1.4'
N N 0.0061 0.0033 'International Tables Vol C Tables 4.2.6.8 and 6.1.1.4'
O O 0.0106 0.0060 'International Tables Vol C Tables 4.2.6.8 and 6.1.1.4'
Cl Cl 0.1484 0.1585 'International Tables Vol C Tables 4.2.6.8 and 6.1.1.4'
Co Co 0.3494 0.9721 'International Tables Vol C Tables 4.2.6.8 and 6.1.1.4'

loop_
_geom_angle_atom_site_label_1
_geom_angle_atom_site_label_2
_geom_angle_atom_site_label_3
_geom_angle
O2 Co1 N2 94.88(16)
O2 Co1 O1 90.22(13)
N2 Co1 O1 93.19(15)
O2 Co1 N3 93.55(17)
N2 Co1 N3 94.61(18)
O1 Co1 N3 171.02(17)
O2 Co1 O4 86.87(14)
N2 Co1 O4 178.08(15)
O1 Co1 O4 87.58(14)
N3 Co1 O4 84.49(16)
O2 Co1 N1 176.59(15)
N2 Co1 N1 85.80(17)
O1 Co1 N1 93.08(15)
N3 Co1 N1 83.06(18)
O4 Co1 N1 92.41(16)
O2 Co1 Co2 57.76(10)
N2 Co1 Co2 104.18(12)
O1 Co1 Co2 33.95(9)
N3 Co1 Co2 146.40(13)
O4 Co1 Co2 77.41(9)
N1 Co1 Co2 125.32(12)
O3 Co2 O1 85.39(14)
O3 Co2 N6 89.00(15)
O1 Co2 N6 174.16(16)
O3 Co2 O5 94.27(14)
O1 Co2 O5 92.12(14)
N6 Co2 O5 89.91(15)
O3 Co2 N4 90.26(16)
O1 Co2 N4 96.03(15)
N6 Co2 N4 82.35(16)
O5 Co2 N4 170.97(15)
O3 Co2 N5 171.06(16)
O1 Co2 N5 87.86(15)
N6 Co2 N5 97.55(16)
O5 Co2 N5 91.82(16)
N4 Co2 N5 84.63(17)
O3 Co2 Co1 59.57(9)
O1 Co2 Co1 33.86(10)
N6 Co2 Co1 142.44(12)
O5 Co2 Co1 73.93(10)
N4 Co2 Co1 115.09(12)
N5 Co2 Co1 116.24(11)
C1 O1 Co1 117.0(3)
C1 O1 Co2 124.7(3)
Co1 O1 Co2 112.20(16)
O3 O2 Co1 112.3(2)
O2 O3 Co2 109.0(2)
C37 O4 Co1 122.5(3)
C37 O5 Co2 128.6(3)
C18 N1 C12 111.5(4)
C18 N1 C11 111.3(4)
C12 N1 C11 109.2(4)
C18 N1 Co1 104.6(3)
C12 N1 Co1 108.4(3)
C11 N1 Co1 111.7(3)
C17 N2 C13 120.2(4)
C17 N2 Co1 125.1(3)
C13 N2 Co1 114.2(3)
C23 N3 C19 120.7(5)
C23 N3 Co1 126.4(4)
C19 N3 Co1 112.5(4)
C25 N4 C31 109.7(4)
C25 N4 C24 111.3(4)
C31 N4 C24 108.7(4)
C25 N4 Co2 108.3(3)
C31 N4 Co2 104.6(3)
C24 N4 Co2 113.9(3)
C36 N6 C32 118.4(4)
C36 N6 Co2 127.6(3)
C32 N6 Co2 113.3(3)
C26 N5 C30 120.3(5)
C26 N5 Co2 113.1(3)
C30 N5 Co2 125.6(4)
C6 C1 O1 120.3(4)
C6 C1 C2 123.2(5)
O1 C1 C2 116.5(4)
C3 C2 C1 117.0(5)
C3 C2 C11 124.0(4)
C1 C2 C11 118.9(4)
C4 C3 C2 122.1(4)
C4 C3 H3A 118.9
C2 C3 H3A 118.9
C3 C4 C5 118.4(5)
C3 C4 C7 122.9(5)
C5 C4 C7 118.7(5)
C6 C5 C4 122.3(5)
C6 C5 H5A 118.8
C4 C5 H5A 118.8
C1 C6 C5 117.0(4)
C1 C6 C24 120.6(4)
C5 C6 C24 121.7(4)
C9 C7 C8 108.7(5)
C9 C7 C10 109.4(5)
C8 C7 C10 107.1(5)
C9 C7 C4 110.3(4)
C8 C7 C4 112.1(5)
C10 C7 C4 109.1(4)
C7 C8 H8A 109.5
C7 C8 H8B 109.5
H8A C8 H8B 109.5
C7 C8 H8C 109.5
H8A C8 H8C 109.5
H8B C8 H8C 109.5
C7 C9 H9A 109.5
C7 C9 H9B 109.5
H9A C9 H9B 109.5
C7 C9 H9C 109.5
H9A C9 H9C 109.5
H9B C9 H9C 109.5
C7 C10 H10A 109.5
C7 C10 H10B 109.5
H10A C10 H10B 109.5
C7 C10 H10C 109.5
H10A C10 H10C 109.5
H10B C10 H10C 109.5
C2 C11 N1 108.3(4)
C2 C11 H11A 110.0
N1 C11 H11A 110.0
C2 C11 H11B 110.0
N1 C11 H11B 110.0
H11A C11 H11B 108.4
C13 C12 N1 110.0(4)
C13 C12 H12A 109.7
N1 C12 H12A 109.7
C13 C12 H12B 109.7
N1 C12 H12B 109.7
H12A C12 H12B 108.2
N2 C13 C14 119.5(5)
N2 C13 C12 116.5(5)
C14 C13 C12 123.9(5)
C15 C14 C13 118.9(5)
C15 C14 H14A 120.6
C13 C14 H14A 120.6
C16 C15 C14 120.8(6)
C16 C15 H15A 119.6
C14 C15 H15A 119.6
C15 C16 C17 119.2(5)
C15 C16 H16A 120.4
C17 C16 H16A 120.4
N2 C17 C16 121.3(5)
N2 C17 H17A 119.4
C16 C17 H17A 119.4
N1 C18 C19 107.1(4)
N1 C18 H18A 110.3
C19 C18 H18A 110.3
N1 C18 H18B 110.3
C19 C18 H18B 110.3
H18A C18 H18B 108.5
N3 C19 C20 118.8(6)
N3 C19 C18 116.0(5)
C20 C19 C18 125.2(6)
C21 C20 C19 119.3(6)
C21 C20 H20A 120.4
C19 C20 H20A 120.4
C20 C21 C22 119.2(6)
C20 C21 H21A 120.4
C22 C21 H21A 120.4
C23 C22 C21 121.1(7)
C23 C22 H22A 119.4
C21 C22 H22A 119.4
C22 C23 N3 120.8(6)
C22 C23 H23A 119.6
N3 C23 H23A 119.6
N4 C24 C6 114.8(4)
N4 C24 H24A 108.6
C6 C24 H24A 108.6
N4 C24 H24B 108.6
C6 C24 H24B 108.6
H24A C24 H24B 107.5
N4 C25 C26 111.0(4)
N4 C25 H25A 109.4
C26 C25 H25A 109.4
N4 C25 H25B 109.4
C26 C25 H25B 109.4
H25A C25 H25B 108.0
N5 C26 C27 121.8(5)
N5 C26 C25 113.9(4)
C27 C26 C25 124.3(5)
C28 C27 C26 118.7(6)
C28 C27 H27A 120.7
C26 C27 H27A 120.7
C27 C28 C29 120.0(6)
C27 C28 H28A 120.0
C29 C28 H28A 120.0
C30 C29 C28 118.7(6)
C30 C29 H29A 120.7
C28 C29 H29A 120.7
N5 C30 C29 120.5(5)
N5 C30 H30A 119.7
C29 C30 H30A 119.7
N4 C31 C32 107.4(4)
N4 C31 H31A 110.2
C32 C31 H31A 110.2
N4 C31 H31B 110.2
C32 C31 H31B 110.2
H31A C31 H31B 108.5
N6 C32 C33 123.0(5)
N6 C32 C31 113.1(4)
C33 C32 C31 123.8(4)
C32 C33 C34 118.2(5)
C32 C33 H33A 120.9
C34 C33 H33A 120.9
C35 C34 C33 119.3(5)
C35 C34 H34A 120.4
C33 C34 H34A 120.4
C34 C35 C36 119.4(5)
C34 C35 H35A 120.3
C36 C35 H35A 120.3
N6 C36 C35 121.7(5)
N6 C36 H36A 119.2
C35 C36 H36A 119.2
O4 C37 O5 131.9(5)
O4 C37 C38 113.6(4)
O5 C37 C38 114.5(4)
C37 C38 Cl2 107.0(3)
C37 C38 Cl1 113.2(3)
Cl2 C38 Cl1 109.1(3)
C37 C38 Cl3 109.0(3)
Cl2 C38 Cl3 110.1(3)
Cl1 C38 Cl3 108.5(3)
O4A Cl4 O4C 112.2(5)
O4A Cl4 O4B 112.2(3)
O4C Cl4 O4B 108.8(4)
O4A Cl4 O4D 110.7(4)
O4C Cl4 O4D 105.4(5)
O4B Cl4 O4D 107.2(4)
O5B Cl5 O5D 110.2(3)
O5B Cl5 O5A 110.5(3)
O5D Cl5 O5A 110.5(3)
O5B Cl5 O5C 109.4(3)
O5D Cl5 O5C 108.9(3)
O5A Cl5 O5C 107.3(3)

loop_
_geom_bond_atom_site_label_1
_geom_bond_atom_site_label_2
_geom_bond_distance
Co1 O2 1.870(3)
Co1 N2 1.903(4)
Co1 O1 1.904(3)
Co1 N3 1.921(4)
Co1 O4 1.939(3)
Co1 N1 1.995(4)
Co1 Co2 3.1642(10)
Co2 O3 1.863(3)
Co2 O1 1.908(3)
Co2 N6 1.920(4)
Co2 O5 1.942(3)
Co2 N4 1.953(4)
Co2 N5 2.002(4)
Cl1 C38 1.766(5)
Cl2 C38 1.749(5)
Cl3 C38 1.771(5)
O1 C1 1.390(6)
O2 O3 1.417(4)
O4 C37 1.229(6)
O5 C37 1.246(6)
N1 C18 1.488(6)
N1 C12 1.505(6)
N1 C11 1.534(6)
N2 C17 1.352(6)
N2 C13 1.356(6)
N3 C23 1.345(7)
N3 C19 1.346(7)
N4 C25 1.481(6)
N4 C31 1.491(6)
N4 C24 1.494(6)
N6 C36 1.335(6)
N6 C32 1.356(6)
N5 C26 1.340(6)
N5 C30 1.358(6)
C1 C6 1.375(6)
C1 C2 1.408(6)
C2 C3 1.394(7)
C2 C11 1.480(7)
C3 C4 1.365(7)
C3 H3A 0.9500
C4 C5 1.404(7)
C4 C7 1.557(7)
C5 C6 1.385(7)
C5 H5A 0.9500
C6 C24 1.500(6)
C7 C9 1.548(7)
C7 C8 1.548(7)
C7 C10 1.553(8)
C8 H8A 0.9800
C8 H8B 0.9800
C8 H8C 0.9800
C9 H9A 0.9800
C9 H9B 0.9800
C9 H9C 0.9800
C10 H10A 0.9800
C10 H10B 0.9800
C10 H10C 0.9800
C11 H11A 0.9900
C11 H11B 0.9900
C12 C13 1.465(7)
C12 H12A 0.9900
C12 H12B 0.9900
C13 C14 1.423(7)
C14 C15 1.367(7)
C14 H14A 0.9500
C15 C16 1.366(7)
C15 H15A 0.9500
C16 C17 1.383(7)
C16 H16A 0.9500
C17 H17A 0.9500
C18 C19 1.498(8)
C18 H18A 0.9900
C18 H18B 0.9900
C19 C20 1.423(8)
C20 C21 1.340(9)
C20 H20A 0.9500
C21 C22 1.381(9)
C21 H21A 0.9500
C22 C23 1.324(8)
C22 H22A 0.9500
C23 H23A 0.9500
C24 H24A 0.9900
C24 H24B 0.9900
C25 C26 1.495(7)
C25 H25A 0.9900
C25 H25B 0.9900
C26 C27 1.380(8)
C27 C28 1.373(8)
C27 H27A 0.9500
C28 C29 1.402(8)
C28 H28A 0.9500
C29 C30 1.381(8)
C29 H29A 0.9500
C30 H30A 0.9500
C31 C32 1.503(7)
C31 H31A 0.9900
C31 H31B 0.9900
C32 C33 1.367(7)
C33 C34 1.399(7)
C33 H33A 0.9500
C34 C35 1.368(7)
C34 H34A 0.9500
C35 C36 1.397(7)
C35 H35A 0.9500
C36 H36A 0.9500
C37 C38 1.566(7)
Cl4 O4A 1.380(5)
Cl4 O4C 1.391(6)
Cl4 O4B 1.406(4)
Cl4 O4D 1.427(6)
Cl5 O5B 1.400(4)
Cl5 O5D 1.418(4)
Cl5 O5A 1.424(3)
Cl5 O5C 1.431(4)

loop_
_geom_torsion_atom_site_label_1
_geom_torsion_atom_site_label_2
_geom_torsion_atom_site_label_3
_geom_torsion_atom_site_label_4
_geom_torsion
O2 Co1 Co2 O3 -25.90(16)
N2 Co1 Co2 O3 60.90(17)
O1 Co1 Co2 O3 135.1(2)
N3 Co1 Co2 O3 -61.1(3)
O4 Co1 Co2 O3 -120.19(16)
N1 Co1 Co2 O3 155.86(19)
O2 Co1 Co2 O1 -161.0(2)
N2 Co1 Co2 O1 -74.2(2)
N3 Co1 Co2 O1 163.8(3)
O4 Co1 Co2 O1 104.7(2)
N1 Co1 Co2 O1 20.8(2)
O2 Co1 Co2 N6 11.3(2)
N2 Co1 Co2 N6 98.1(2)
O1 Co1 Co2 N6 172.3(3)
N3 Co1 Co2 N6 -23.9(3)
O4 Co1 Co2 N6 -83.0(2)
N1 Co1 Co2 N6 -167.0(2)
O2 Co1 Co2 O5 79.11(16)
N2 Co1 Co2 O5 165.92(16)
O1 Co1 Co2 O5 -119.9(2)
N3 Co1 Co2 O5 43.9(3)
O4 Co1 Co2 O5 -15.18(15)
N1 Co1 Co2 O5 -99.13(18)
O2 Co1 Co2 N4 -100.29(18)
N2 Co1 Co2 N4 -13.49(19)
O1 Co1 Co2 N4 60.7(2)
N3 Co1 Co2 N4 -135.5(3)
O4 Co1 Co2 N4 165.42(17)
N1 Co1 Co2 N4 81.5(2)
O2 Co1 Co2 N5 163.07(18)
N2 Co1 Co2 N5 -110.12(19)
O1 Co1 Co2 N5 -35.9(2)
N3 Co1 Co2 N5 127.9(3)
O4 Co1 Co2 N5 68.78(17)
N1 Co1 Co2 N5 -15.2(2)
O2 Co1 O1 C1 -137.9(3)
N2 Co1 O1 C1 -43.0(3)
O4 Co1 O1 C1 135.3(3)
N1 Co1 O1 C1 43.0(3)
Co2 Co1 O1 C1 -153.9(4)
O2 Co1 O1 Co2 16.00(18)
N2 Co1 O1 Co2 110.89(19)
O4 Co1 O1 Co2 -70.86(18)
N1 Co1 O1 Co2 -163.15(18)
O3 Co2 O1 C1 113.9(4)
O5 Co2 O1 C1 -152.0(3)
N4 Co2 O1 C1 24.1(4)
N5 Co2 O1 C1 -60.3(4)
Co1 Co2 O1 C1 151.5(4)
O3 Co2 O1 Co1 -37.65(18)
O5 Co2 O1 Co1 56.47(18)
N4 Co2 O1 Co1 -127.43(18)
N5 Co2 O1 Co1 148.21(19)
N2 Co1 O2 O3 -71.3(3)
O1 Co1 O2 O3 21.9(2)
N3 Co1 O2 O3 -166.3(3)
O4 Co1 O2 O3 109.5(2)
Co2 Co1 O2 O3 32.38(19)
Co1 O2 O3 Co2 -54.4(3)
O1 Co2 O3 O2 54.3(2)
N6 Co2 O3 O2 -127.3(2)
O5 Co2 O3 O2 -37.5(2)
N4 Co2 O3 O2 150.3(2)
Co1 Co2 O3 O2 31.04(18)
O2 Co1 O4 C37 -35.3(4)
O1 Co1 O4 C37 55.1(4)
N3 Co1 O4 C37 -129.2(4)
N1 Co1 O4 C37 148.1(4)
Co2 Co1 O4 C37 22.4(4)
O3 Co2 O5 C37 70.2(4)
O1 Co2 O5 C37 -15.3(4)
N6 Co2 O5 C37 159.2(4)
N5 Co2 O5 C37 -103.2(4)
Co1 Co2 O5 C37 13.6(4)
N2 Co1 N1 C18 -130.8(3)
O1 Co1 N1 C18 136.2(3)
N3 Co1 N1 C18 -35.6(3)
O4 Co1 N1 C18 48.5(3)
Co2 Co1 N1 C18 124.8(3)
N2 Co1 N1 C12 -11.7(3)
O1 Co1 N1 C12 -104.7(3)
N3 Co1 N1 C12 83.5(3)
O4 Co1 N1 C12 167.6(3)
Co2 Co1 N1 C12 -116.1(3)
N2 Co1 N1 C11 108.6(3)
O1 Co1 N1 C11 15.7(3)
N3 Co1 N1 C11 -156.2(3)
O4 Co1 N1 C11 -72.0(3)
Co2 Co1 N1 C11 4.2(4)
O2 Co1 N2 C17 9.8(4)
O1 Co1 N2 C17 -80.7(4)
N3 Co1 N2 C17 103.8(4)
N1 Co1 N2 C17 -173.5(4)
Co2 Co1 N2 C17 -48.1(4)
O2 Co1 N2 C13 -178.1(3)
O1 Co1 N2 C13 91.4(3)
N3 Co1 N2 C13 -84.1(3)
N1 Co1 N2 C13 -1.4(3)
Co2 Co1 N2 C13 124.0(3)
O2 Co1 N3 C23 17.2(5)
N2 Co1 N3 C23 -78.0(5)
O4 Co1 N3 C23 103.7(5)
N1 Co1 N3 C23 -163.2(5)
Co2 Co1 N3 C23 46.4(6)
O2 Co1 N3 C19 -156.1(4)
N2 Co1 N3 C19 108.7(4)
O4 Co1 N3 C19 -69.6(4)
N1 Co1 N3 C19 23.5(4)
Co2 Co1 N3 C19 -126.9(3)
O3 Co2 N4 C25 167.6(3)
O1 Co2 N4 C25 -107.0(3)
N6 Co2 N4 C25 78.6(3)
N5 Co2 N4 C25 -19.8(3)
Co1 Co2 N4 C25 -136.3(3)
O3 Co2 N4 C31 50.6(3)
O1 Co2 N4 C31 136.0(3)
N6 Co2 N4 C31 -38.4(3)
N5 Co2 N4 C31 -136.8(3)
Co1 Co2 N4 C31 106.7(3)
O3 Co2 N4 C24 -67.9(3)
O1 Co2 N4 C24 17.4(3)
N6 Co2 N4 C24 -156.9(4)
N5 Co2 N4 C24 104.7(3)
Co1 Co2 N4 C24 -11.8(4)
O3 Co2 N6 C36 107.2(4)
O5 Co2 N6 C36 12.9(4)
N4 Co2 N6 C36 -162.4(4)
N5 Co2 N6 C36 -78.9(4)
Co1 Co2 N6 C36 75.8(5)
O3 Co2 N6 C32 -63.5(3)
O5 Co2 N6 C32 -157.8(3)
N4 Co2 N6 C32 26.9(3)
N5 Co2 N6 C32 110.4(3)
Co1 Co2 N6 C32 -94.9(3)
O1 Co2 N5 C26 99.9(3)
N6 Co2 N5 C26 -77.8(3)
O5 Co2 N5 C26 -168.0(3)
N4 Co2 N5 C26 3.7(3)
Co1 Co2 N5 C26 119.0(3)
O1 Co2 N5 C30 -68.4(4)
N6 Co2 N5 C30 113.9(4)
O5 Co2 N5 C30 23.7(4)
N4 Co2 N5 C30 -164.6(5)
Co1 Co2 N5 C30 -49.3(5)
Co1 O1 C1 C6 119.5(4)
Co2 O1 C1 C6 -30.8(6)
Co1 O1 C1 C2 -58.5(5)
Co2 O1 C1 C2 151.2(3)
C6 C1 C2 C3 1.3(7)
O1 C1 C2 C3 179.2(4)
C6 C1 C2 C11 -174.8(5)
O1 C1 C2 C11 3.1(6)
C1 C2 C3 C4 0.1(7)
C11 C2 C3 C4 176.0(5)
C2 C3 C4 C5 0.1(7)
C2 C3 C4 C7 -177.0(5)
C3 C4 C5 C6 -1.6(7)
C7 C4 C5 C6 175.6(5)
O1 C1 C6 C5 179.4(4)
C2 C1 C6 C5 -2.7(7)
O1 C1 C6 C24 -10.1(7)
C2 C1 C6 C24 167.8(4)
C4 C5 C6 C1 2.9(7)
C4 C5 C6 C24 -167.5(5)
C3 C4 C7 C9 121.0(6)
C5 C4 C7 C9 -56.1(6)
C3 C4 C7 C8 -0.3(7)
C5 C4 C7 C8 -177.4(5)
C3 C4 C7 C10 -118.8(5)
C5 C4 C7 C10 64.1(6)
C3 C2 C11 N1 -114.9(5)
C1 C2 C11 N1 60.9(6)
C18 N1 C11 C2 -179.7(4)
C12 N1 C11 C2 56.7(5)
Co1 N1 C11 C2 -63.1(4)
C18 N1 C12 C13 136.3(4)
C11 N1 C12 C13 -100.2(5)
Co1 N1 C12 C13 21.7(5)
C17 N2 C13 C14 4.7(7)
Co1 N2 C13 C14 -167.9(4)
C17 N2 C13 C12 -172.1(4)
Co1 N2 C13 C12 15.4(5)
N1 C12 C13 N2 -24.8(6)
N1 C12 C13 C14 158.6(5)
N2 C13 C14 C15 -3.0(8)
C12 C13 C14 C15 173.6(5)
C13 C14 C15 C16 0.2(9)
C14 C15 C16 C17 0.9(9)
C13 N2 C17 C16 -3.6(7)
Co1 N2 C17 C16 168.0(4)
C15 C16 C17 N2 0.8(8)
C12 N1 C18 C19 -76.7(5)
C11 N1 C18 C19 161.1(4)
Co1 N1 C18 C19 40.3(4)
C23 N3 C19 C20 1.0(8)
Co1 N3 C19 C20 174.8(4)
C23 N3 C19 C18 -178.5(5)
Co1 N3 C19 C18 -4.8(6)
N1 C18 C19 N3 -24.9(6)
N1 C18 C19 C20 155.6(5)
N3 C19 C20 C21 -2.2(9)
C18 C19 C20 C21 177.4(6)
C19 C20 C21 C22 3.3(10)
C20 C21 C22 C23 -3.4(11)
C21 C22 C23 N3 2.3(10)
C19 N3 C23 C22 -1.1(9)
Co1 N3 C23 C22 -173.9(5)
C25 N4 C24 C6 68.2(5)
C31 N4 C24 C6 -170.8(4)
Co2 N4 C24 C6 -54.6(5)
C1 C6 C24 N4 56.4(6)
C5 C6 C24 N4 -133.5(5)
C31 N4 C25 C26 145.6(4)
C24 N4 C25 C26 -94.1(5)
Co2 N4 C25 C26 31.9(5)
C30 N5 C26 C27 0.4(8)
Co2 N5 C26 C27 -168.6(4)
C30 N5 C26 C25 -177.1(5)
Co2 N5 C26 C25 13.9(5)
N4 C25 C26 N5 -30.6(6)
N4 C25 C26 C27 151.9(5)
N5 C26 C27 C28 1.0(9)
C25 C26 C27 C28 178.2(6)
C26 C27 C28 C29 0.5(11)
C27 C28 C29 C30 -3.2(11)
C26 N5 C30 C29 -3.2(8)
Co2 N5 C30 C29 164.3(4)
C28 C29 C30 N5 4.6(10)
C25 N4 C31 C32 -73.0(5)
C24 N4 C31 C32 165.0(4)
Co2 N4 C31 C32 43.0(4)
C36 N6 C32 C33 -0.1(7)
Co2 N6 C32 C33 171.5(4)
C36 N6 C32 C31 -179.0(4)
Co2 N6 C32 C31 -7.3(5)
N4 C31 C32 N6 -24.3(5)
N4 C31 C32 C33 156.8(5)
N6 C32 C33 C34 0.4(8)
C31 C32 C33 C34 179.2(5)
C32 C33 C34 C35 -0.5(8)
C33 C34 C35 C36 0.1(8)
C32 N6 C36 C35 -0.2(7)
Co2 N6 C36 C35 -170.5(4)
C34 C35 C36 N6 0.2(8)
Co1 O4 C37 O5 -23.8(8)
Co1 O4 C37 C38 159.3(3)
Co2 O5 C37 O4 -1.2(9)
Co2 O5 C37 C38 175.8(3)
O4 C37 C38 Cl2 72.1(5)
O5 C37 C38 Cl2 -105.4(4)
O4 C37 C38 Cl1 -167.7(4)
O5 C37 C38 Cl1 14.7(6)
O4 C37 C38 Cl3 -47.0(5)
O5 C37 C38 Cl3 135.5(4)

loop_
_platon_squeeze_void_nr
_platon_squeeze_void_average_x
_platon_squeeze_void_average_y
_platon_squeeze_void_average_z
_platon_squeeze_void_volume
_platon_squeeze_void_count_electrons
1 -0.011 0.000 -0.006 1574.9 691.3
